data_2230647
loop_
_publ_author_name
'Mereiter, Kurt'

_publ_section_title
;
 The herbicide triflusulfuron-methyl
;
_journal_coeditor_code GK2384
_journal_issue 7
_journal_name_full 'Acta Crystallographica Section E'
_journal_page_first o1778
_journal_page_last o1779
_journal_paper_doi 10.1107/S1600536811023166
_journal_volume 67
_journal_year 2011
_chemical_formula_iupac 'C17 H19 F3 N6 O6 S'
_chemical_formula_moiety 'C17 H19 F3 N6 O6 S'
_chemical_formula_sum 'C17 H19 F3 N6 O6 S'
_chemical_formula_weight 492.44
_chemical_name_common Trifluorsulfuron-methyl
_chemical_name_systematic
;
Methyl 2-({[4-dimethylamino-6-(2,2,2-trifluoroethoxy)-1,3,5-triazin-2-
yl]carbamoyl}sulfamoyl)-3-methylbenzoate
;
_space_group_IT_number 15
_symmetry_cell_setting monoclinic
_symmetry_space_group_name_Hall '-C 2yc'
_symmetry_space_group_name_H-M 'C 1 2/c 1'
_atom_sites_solution_hydrogens geom
_atom_sites_solution_primary direct
_atom_sites_solution_secondary difmap
_audit_creation_method SHELXL-97
_cell_angle_alpha 90.00
_cell_angle_beta 107.0350(10)
_cell_angle_gamma 90.00
_cell_formula_units_Z 8
_cell_length_a 16.7107(11)
_cell_length_b 15.6406(11)
_cell_length_c 17.1875(12)
_cell_measurement_reflns_used 9962
_cell_measurement_temperature 100(2)
_cell_measurement_theta_max 30.50
_cell_measurement_theta_min 2.55
_cell_volume 4295.1(5)
_computing_cell_refinement 'SAINT (Bruker, 2008)'
_computing_data_collection 'APEX2 (Bruker, 2008)'
_computing_data_reduction 'SAINT, SADABS and XPREP (Bruker, 2008)'
_computing_molecular_graphics 'Mercury (Macrae <i>et al.</i>, 2006)'
_computing_publication_material
;
PLATON (Spek, 2009) and publCIF (Westrip, 2010)
;
_computing_structure_refinement 'SHELXL97 (Sheldrick, 2008)'
_computing_structure_solution 'SHELXS97 (Sheldrick, 2008)'
_diffrn_ambient_temperature 100(2)
_diffrn_measured_fraction_theta_full 0.994
_diffrn_measured_fraction_theta_max 0.994
_diffrn_measurement_device_type 'Bruker Kappa APEXII CCD'
_diffrn_measurement_method '\f and \w'
_diffrn_radiation_monochromator graphite
_diffrn_radiation_source 'fine-focus sealed tube'
_diffrn_radiation_type MoK\a
_diffrn_radiation_wavelength 0.71073
_diffrn_reflns_av_R_equivalents 0.0242
_diffrn_reflns_av_sigmaI/netI 0.0166
_diffrn_reflns_limit_h_max 23
_diffrn_reflns_limit_h_min -23
_diffrn_reflns_limit_k_max 22
_diffrn_reflns_limit_k_min -22
_diffrn_reflns_limit_l_max 23
_diffrn_reflns_limit_l_min -23
_diffrn_reflns_number 31010
_diffrn_reflns_theta_full 30.00
_diffrn_reflns_theta_max 30.00
_diffrn_reflns_theta_min 2.88
_diffrn_standards_decay_% 0
_exptl_absorpt_coefficient_mu 0.225
_exptl_absorpt_correction_T_max 0.94
_exptl_absorpt_correction_T_min 0.84
_exptl_absorpt_correction_type multi-scan
_exptl_absorpt_process_details '(SADABS; Bruker, 2008)'
_exptl_crystal_colour colourless
_exptl_crystal_density_diffrn 1.523
_exptl_crystal_density_method 'not measured'
_exptl_crystal_description block
_exptl_crystal_F_000 2032
_exptl_crystal_size_max 0.55
_exptl_crystal_size_mid 0.35
_exptl_crystal_size_min 0.30
_refine_diff_density_max 0.498
_refine_diff_density_min -0.489
_refine_ls_extinction_method none
_refine_ls_goodness_of_fit_ref 1.072
_refine_ls_hydrogen_treatment constr
_refine_ls_matrix_type full
_refine_ls_number_parameters 302
_refine_ls_number_reflns 6217
_refine_ls_number_restraints 0
_refine_ls_restrained_S_all 1.072
_refine_ls_R_factor_all 0.0383
_refine_ls_R_factor_gt 0.0353
_refine_ls_shift/su_max 0.001
_refine_ls_shift/su_mean 0.000
_refine_ls_structure_factor_coef Fsqd
_refine_ls_weighting_details 'calc w=1/[\s^2^(Fo^2^)+(0.0559P)^2^+3.0280P] where P=(Fo^2^+2Fc^2^)/3'
_refine_ls_weighting_scheme calc
_refine_ls_wR_factor_gt 0.0985
_refine_ls_wR_factor_ref 0.1016
_reflns_number_gt 5708
_reflns_number_total 6217
_reflns_threshold_expression I>2\s(I)
_cod_data_source_file gk2384.cif
_cod_data_source_block I
_cod_original_sg_symbol_H-M 'C 2/c'
_cod_database_code 2230647
_cod_database_fobs_code 2230647

loop_
_symmetry_equiv_pos_as_xyz
'x, y, z'
'-x, y, -z+1/2'
'x+1/2, y+1/2, z'
'-x+1/2, y+1/2, -z+1/2'
'-x, -y, -z'
'x, -y, z-1/2'
'-x+1/2, -y+1/2, -z'
'x+1/2, -y+1/2, z-1/2'

loop_
_atom_site_type_symbol
_atom_site_label
_atom_site_fract_x
_atom_site_fract_y
_atom_site_fract_z
_atom_site_U_iso_or_equiv
_atom_site_adp_type
_atom_site_calc_flag
_atom_site_refinement_flags
_atom_site_occupancy
_atom_site_symmetry_multiplicity
_atom_site_disorder_assembly
_atom_site_disorder_group
S S1 0.196829(15) 0.535633(16) 0.521723(15) 0.01859(7) Uani d . 1 1 . .
O O1 0.19376(6) 0.62050(5) 0.55125(6) 0.02835(18) Uani d . 1 1 . .
O O2 0.18217(5) 0.52321(5) 0.43604(5) 0.02233(16) Uani d . 1 1 . .
O O3 0.22779(6) 0.34464(6) 0.47823(6) 0.02816(18) Uani d . 1 1 . .
O O4 0.09973(6) 0.31848(6) 0.39337(6) 0.03011(19) Uani d . 1 1 . .
O O5 0.29214(5) 0.50520(6) 0.69463(5) 0.02743(18) Uani d . 1 1 . .
O O6 0.65207(5) 0.33795(5) 0.66348(5) 0.02148(16) Uani d . 1 1 . .
N N1 0.29218(5) 0.49756(6) 0.56180(5) 0.01930(17) Uani d . 1 1 . .
H H1N 0.3228 0.4857 0.5294 0.023 Uiso calc R 1 1 . .
N N2 0.40259(5) 0.44268(6) 0.66704(5) 0.01867(17) Uani d . 1 1 . .
H H2N 0.4227 0.4320 0.7194 0.022 Uiso calc R 1 1 . .
N N3 0.52875(5) 0.38975(6) 0.66484(5) 0.01831(17) Uani d . 1 1 . .
N N4 0.55747(6) 0.36370(6) 0.53872(5) 0.01880(17) Uani d . 1 1 . .
N N5 0.42372(5) 0.41857(6) 0.54018(5) 0.01753(16) Uani d . 1 1 . .
N N6 0.45192(6) 0.39316(6) 0.41973(5) 0.02194(18) Uani d . 1 1 . .
C C1 0.12686(6) 0.46904(7) 0.55453(7) 0.02002(19) Uani d . 1 1 . .
C C2 0.10617(7) 0.38937(7) 0.51509(7) 0.0220(2) Uani d . 1 1 . .
C C3 0.04287(8) 0.34016(8) 0.52991(8) 0.0295(2) Uani d . 1 1 . .
H H3 0.0281 0.2869 0.5030 0.035 Uiso calc R 1 1 . .
C C4 0.00129(8) 0.36899(9) 0.58398(9) 0.0323(3) Uani d . 1 1 . .
H H4 -0.0426 0.3358 0.5934 0.039 Uiso calc R 1 1 . .
C C5 0.02355(7) 0.44542(9) 0.62381(8) 0.0305(3) Uani d . 1 1 . .
H H5 -0.0049 0.4634 0.6614 0.037 Uiso calc R 1 1 . .
C C6 0.08655(7) 0.49787(8) 0.61108(7) 0.0252(2) Uani d . 1 1 . .
C C7 0.15278(7) 0.35064(7) 0.46116(7) 0.0229(2) Uani d . 1 1 . .
C C8 0.13986(9) 0.27562(9) 0.34038(9) 0.0349(3) Uani d . 1 1 . .
H H8A 0.0972 0.2494 0.2949 0.052 Uiso calc R 1 1 . .
H H8B 0.1774 0.2312 0.3710 0.052 Uiso calc R 1 1 . .
H H8C 0.1722 0.3172 0.3193 0.052 Uiso calc R 1 1 . .
C C9 0.10498(8) 0.57997(10) 0.65897(9) 0.0352(3) Uani d . 1 1 . .
H H9A 0.1656 0.5858 0.6835 0.053 Uiso calc R 1 1 . .
H H9B 0.0773 0.5791 0.7020 0.053 Uiso calc R 1 1 . .
H H9C 0.0841 0.6285 0.6226 0.053 Uiso calc R 1 1 . .
C C10 0.32549(6) 0.48361(7) 0.64409(6) 0.01966(19) Uani d . 1 1 . .
C C11 0.45251(6) 0.41618(6) 0.62069(6) 0.01614(18) Uani d . 1 1 . .
C C12 0.57646(6) 0.36447(6) 0.61875(6) 0.01739(18) Uani d . 1 1 . .
C C13 0.47864(7) 0.39181(6) 0.50082(6) 0.01759(18) Uani d . 1 1 . .
C C14 0.36494(8) 0.41607(8) 0.37767(7) 0.0259(2) Uani d . 1 1 . .
H H14A 0.3530 0.4731 0.3951 0.039 Uiso calc R 1 1 . .
H H14B 0.3273 0.3743 0.3911 0.039 Uiso calc R 1 1 . .
H H14C 0.3564 0.4161 0.3188 0.039 Uiso calc R 1 1 . .
C C15 0.50356(9) 0.36299(8) 0.37022(7) 0.0279(2) Uani d . 1 1 . .
H H15A 0.5611 0.3547 0.4048 0.042 Uiso calc R 1 1 . .
H H15B 0.5030 0.4054 0.3281 0.042 Uiso calc R 1 1 . .
H H15C 0.4813 0.3086 0.3445 0.042 Uiso calc R 1 1 . .
C C16 0.71016(7) 0.31386(7) 0.62056(7) 0.0224(2) Uani d . 1 1 . .
H H16A 0.7187 0.3614 0.5858 0.027 Uiso calc R 1 1 . .
H H16B 0.6896 0.2633 0.5859 0.027 Uiso calc R 1 1 . .
C C17 0.78997(8) 0.29349(10) 0.68535(9) 0.0334(3) Uani d . 1 1 . .
F F1 0.84761(5) 0.26665(7) 0.65023(7) 0.0484(2) Uani d . 1 1 . .
F F2 0.78026(6) 0.23027(8) 0.73382(7) 0.0546(3) Uani d . 1 1 . .
F F3 0.82179(6) 0.36048(8) 0.73076(7) 0.0570(3) Uani d . 1 1 . .

loop_
_atom_site_aniso_label
_atom_site_aniso_U_11
_atom_site_aniso_U_22
_atom_site_aniso_U_33
_atom_site_aniso_U_12
_atom_site_aniso_U_13
_atom_site_aniso_U_23
S1 0.01670(12) 0.01668(12) 0.02069(13) 0.00019(8) 0.00281(9) 0.00071(8)
O1 0.0256(4) 0.0188(4) 0.0389(5) 0.0006(3) 0.0068(3) -0.0046(3)
O2 0.0207(4) 0.0242(4) 0.0199(4) 0.0001(3) 0.0026(3) 0.0051(3)
O3 0.0252(4) 0.0237(4) 0.0338(5) 0.0012(3) 0.0060(3) -0.0034(3)
O4 0.0294(4) 0.0285(4) 0.0293(4) -0.0035(3) 0.0038(3) -0.0060(3)
O5 0.0214(4) 0.0398(5) 0.0203(4) 0.0045(3) 0.0048(3) -0.0065(3)
O6 0.0160(3) 0.0298(4) 0.0192(3) 0.0026(3) 0.0060(3) 0.0009(3)
N1 0.0155(4) 0.0234(4) 0.0175(4) 0.0012(3) 0.0025(3) -0.0011(3)
N2 0.0165(4) 0.0263(4) 0.0124(3) 0.0017(3) 0.0028(3) -0.0007(3)
N3 0.0153(4) 0.0251(4) 0.0139(4) 0.0002(3) 0.0033(3) 0.0004(3)
N4 0.0213(4) 0.0197(4) 0.0164(4) -0.0022(3) 0.0070(3) -0.0011(3)
N5 0.0191(4) 0.0192(4) 0.0130(4) -0.0012(3) 0.0028(3) -0.0003(3)
N6 0.0271(4) 0.0253(4) 0.0133(4) -0.0033(3) 0.0058(3) -0.0003(3)
C1 0.0165(4) 0.0220(5) 0.0199(4) 0.0002(3) 0.0027(3) 0.0032(4)
C2 0.0202(5) 0.0199(5) 0.0240(5) 0.0000(4) 0.0036(4) 0.0040(4)
C3 0.0245(5) 0.0237(5) 0.0385(6) -0.0032(4) 0.0062(5) 0.0078(5)
C4 0.0222(5) 0.0360(6) 0.0389(7) 0.0002(5) 0.0092(5) 0.0161(5)
C5 0.0203(5) 0.0442(7) 0.0276(6) 0.0058(5) 0.0080(4) 0.0104(5)
C6 0.0185(5) 0.0337(6) 0.0222(5) 0.0036(4) 0.0038(4) 0.0017(4)
C7 0.0252(5) 0.0152(4) 0.0266(5) -0.0019(4) 0.0048(4) 0.0014(4)
C8 0.0402(7) 0.0314(6) 0.0322(6) -0.0034(5) 0.0091(5) -0.0095(5)
C9 0.0251(6) 0.0480(8) 0.0327(6) 0.0036(5) 0.0089(5) -0.0129(6)
C10 0.0163(4) 0.0229(5) 0.0180(4) -0.0014(4) 0.0023(3) -0.0032(4)
C11 0.0156(4) 0.0177(4) 0.0143(4) -0.0022(3) 0.0031(3) -0.0003(3)
C12 0.0169(4) 0.0181(4) 0.0172(4) -0.0022(3) 0.0052(3) 0.0001(3)
C13 0.0222(5) 0.0159(4) 0.0147(4) -0.0042(3) 0.0054(3) -0.0005(3)
C14 0.0293(5) 0.0301(5) 0.0143(4) -0.0027(4) 0.0000(4) 0.0014(4)
C15 0.0381(6) 0.0310(6) 0.0176(5) -0.0032(5) 0.0131(4) -0.0024(4)
C16 0.0195(4) 0.0237(5) 0.0270(5) 0.0007(4) 0.0118(4) 0.0007(4)
C17 0.0203(5) 0.0438(7) 0.0387(7) 0.0052(5) 0.0127(5) 0.0088(5)
F1 0.0268(4) 0.0632(6) 0.0641(6) 0.0147(4) 0.0270(4) 0.0148(5)
F2 0.0356(5) 0.0737(7) 0.0595(6) 0.0213(5) 0.0215(4) 0.0405(5)
F3 0.0273(4) 0.0810(8) 0.0545(6) -0.0069(4) -0.0011(4) -0.0191(5)

loop_
_atom_type_symbol
_atom_type_description
_atom_type_scat_dispersion_real
_atom_type_scat_dispersion_imag
_atom_type_scat_source
C C 0.0033 0.0016 'International Tables Vol C Tables 4.2.6.8 and 6.1.1.4'
H H 0.0000 0.0000 'International Tables Vol C Tables 4.2.6.8 and 6.1.1.4'
N N 0.0061 0.0033 'International Tables Vol C Tables 4.2.6.8 and 6.1.1.4'
O O 0.0106 0.0060 'International Tables Vol C Tables 4.2.6.8 and 6.1.1.4'
F F 0.0171 0.0103 'International Tables Vol C Tables 4.2.6.8 and 6.1.1.4'
S S 0.1246 0.1234 'International Tables Vol C Tables 4.2.6.8 and 6.1.1.4'

loop_
_geom_angle_atom_site_label_1
_geom_angle_atom_site_label_2
_geom_angle_atom_site_label_3
_geom_angle_site_symmetry_1
_geom_angle_site_symmetry_3
_geom_angle
_geom_angle_publ_flag
O1 S1 O2 . . 118.56(5) ?
O1 S1 N1 . . 108.54(5) ?
O2 S1 N1 . . 103.49(5) ?
O1 S1 C1 . . 109.68(5) ?
O2 S1 C1 . . 108.44(5) ?
N1 S1 C1 . . 107.50(5) ?
C7 O4 C8 . . 114.32(10) ?
C12 O6 C16 . . 117.02(8) ?
C10 N1 S1 . . 122.42(8) ?
C10 N1 H1N . . 118.8 ?
S1 N1 H1N . . 118.8 ?
C11 N2 C10 . . 130.10(9) ?
C11 N2 H2N . . 114.9 ?
C10 N2 H2N . . 114.9 ?
C12 N3 C11 . . 112.81(8) ?
C12 N4 C13 . . 113.58(9) ?
C11 N5 C13 . . 114.85(9) ?
C13 N6 C15 . . 122.09(10) ?
C13 N6 C14 . . 119.97(9) ?
C15 N6 C14 . . 117.57(9) ?
C6 C1 C2 . . 120.93(10) ?
C6 C1 S1 . . 121.56(9) ?
C2 C1 S1 . . 117.16(8) ?
C3 C2 C1 . . 119.53(11) ?
C3 C2 C7 . . 116.72(10) ?
C1 C2 C7 . . 123.62(10) ?
C4 C3 C2 . . 119.96(12) ?
C4 C3 H3 . . 120.0 ?
C2 C3 H3 . . 120.0 ?
C5 C4 C3 . . 120.04(11) ?
C5 C4 H4 . . 120.0 ?
C3 C4 H4 . . 120.0 ?
C4 C5 C6 . . 122.53(12) ?
C4 C5 H5 . . 118.7 ?
C6 C5 H5 . . 118.7 ?
C5 C6 C1 . . 116.95(11) ?
C5 C6 C9 . . 117.13(11) ?
C1 C6 C9 . . 125.92(11) ?
O3 C7 O4 . . 124.01(11) ?
O3 C7 C2 . . 124.89(11) ?
O4 C7 C2 . . 110.97(10) ?
O4 C8 H8A . . 109.5 ?
O4 C8 H8B . . 109.5 ?
H8A C8 H8B . . 109.5 ?
O4 C8 H8C . . 109.5 ?
H8A C8 H8C . . 109.5 ?
H8B C8 H8C . . 109.5 ?
C6 C9 H9A . . 109.5 ?
C6 C9 H9B . . 109.5 ?
H9A C9 H9B . . 109.5 ?
C6 C9 H9C . . 109.5 ?
H9A C9 H9C . . 109.5 ?
H9B C9 H9C . . 109.5 ?
O5 C10 N1 . . 124.11(10) ?
O5 C10 N2 . . 120.60(10) ?
N1 C10 N2 . . 115.29(9) ?
N5 C11 N3 . . 126.34(9) ?
N5 C11 N2 . . 120.00(9) ?
N3 C11 N2 . . 113.67(8) ?
N4 C12 N3 . . 128.15(9) ?
N4 C12 O6 . . 119.67(9) ?
N3 C12 O6 . . 112.18(9) ?
N6 C13 N5 . . 116.63(9) ?
N6 C13 N4 . . 119.11(9) ?
N5 C13 N4 . . 124.26(9) ?
N6 C14 H14A . . 109.5 ?
N6 C14 H14B . . 109.5 ?
H14A C14 H14B . . 109.5 ?
N6 C14 H14C . . 109.5 ?
H14A C14 H14C . . 109.5 ?
H14B C14 H14C . . 109.5 ?
N6 C15 H15A . . 109.5 ?
N6 C15 H15B . . 109.5 ?
H15A C15 H15B . . 109.5 ?
N6 C15 H15C . . 109.5 ?
H15A C15 H15C . . 109.5 ?
H15B C15 H15C . . 109.5 ?
O6 C16 C17 . . 105.26(9) ?
O6 C16 H16A . . 110.7 ?
C17 C16 H16A . . 110.7 ?
O6 C16 H16B . . 110.7 ?
C17 C16 H16B . . 110.7 ?
H16A C16 H16B . . 108.8 ?
F3 C17 F2 . . 108.69(13) ?
F3 C17 F1 . . 107.18(11) ?
F2 C17 F1 . . 106.45(11) ?
F3 C17 C16 . . 112.73(12) ?
F2 C17 C16 . . 112.14(11) ?
F1 C17 C16 . . 109.34(11) ?

loop_
_geom_bond_atom_site_label_1
_geom_bond_atom_site_label_2
_geom_bond_site_symmetry_2
_geom_bond_distance
_geom_bond_publ_flag
S1 O1 . 1.4274(9) ?
S1 O2 . 1.4337(8) ?
S1 N1 . 1.6507(9) ?
S1 C1 . 1.7765(11) ?
O3 C7 . 1.2044(15) ?
O4 C7 . 1.3385(14) ?
O4 C8 . 1.4444(16) ?
O5 C10 . 1.2094(13) ?
O6 C12 . 1.3381(12) ?
O6 C16 . 1.4311(12) ?
N1 C10 . 1.3771(13) ?
N1 H1N . 0.8800 ?
N2 C11 . 1.3753(13) ?
N2 C10 . 1.3884(13) ?
N2 H2N . 0.8800 ?
N3 C12 . 1.3378(13) ?
N3 C11 . 1.3429(12) ?
N4 C12 . 1.3179(13) ?
N4 C13 . 1.3602(14) ?
N5 C11 . 1.3258(12) ?
N5 C13 . 1.3561(13) ?
N6 C13 . 1.3333(13) ?
N6 C15 . 1.4566(15) ?
N6 C14 . 1.4656(15) ?
C1 C6 . 1.4090(16) ?
C1 C2 . 1.4122(15) ?
C2 C3 . 1.3906(16) ?
C2 C7 . 1.5020(16) ?
C3 C4 . 1.389(2) ?
C3 H3 . 0.9500 ?
C4 C5 . 1.374(2) ?
C4 H4 . 0.9500 ?
C5 C6 . 1.4016(17) ?
C5 H5 . 0.9500 ?
C6 C9 . 1.5076(19) ?
C8 H8A . 0.9800 ?
C8 H8B . 0.9800 ?
C8 H8C . 0.9800 ?
C9 H9A . 0.9800 ?
C9 H9B . 0.9800 ?
C9 H9C . 0.9800 ?
C14 H14A . 0.9800 ?
C14 H14B . 0.9800 ?
C14 H14C . 0.9800 ?
C15 H15A . 0.9800 ?
C15 H15B . 0.9800 ?
C15 H15C . 0.9800 ?
C16 C17 . 1.5000(17) ?
C16 H16A . 0.9900 ?
C16 H16B . 0.9900 ?
C17 F3 . 1.3216(19) ?
C17 F2 . 1.3332(16) ?
C17 F1 . 1.3449(15) ?

loop_
_geom_hbond_atom_site_label_D
_geom_hbond_atom_site_label_H
_geom_hbond_atom_site_label_A
_geom_hbond_site_symmetry_A
_geom_hbond_distance_DH
_geom_hbond_distance_HA
_geom_hbond_distance_DA
_geom_hbond_angle_DHA
_geom_hbond_publ_flag
N1 H1N N5 . 0.88 1.95 2.6410(13) 135 y
N2 H2N N3 2_656 0.88 2.03 2.8998(12) 172 y
C9 H9A O5 . 0.98 2.42 3.2253(16) 139 y
C14 H14B O3 . 0.98 2.59 3.4363(16) 145 y
C14 H14C O5 6_565 0.98 2.42 3.2637(14) 143 y
C15 H15A N4 . 0.98 2.33 2.7695(15) 107 n
C16 H16A O2 5_666 0.99 2.55 3.4209(14) 147 y
C16 H16B O1 3_545 0.99 2.32 3.2325(14) 153 y

loop_
_geom_torsion_atom_site_label_1
_geom_torsion_atom_site_label_2
_geom_torsion_atom_site_label_3
_geom_torsion_atom_site_label_4
_geom_torsion_site_symmetry_1
_geom_torsion_site_symmetry_2
_geom_torsion_site_symmetry_3
_geom_torsion_site_symmetry_4
_geom_torsion
_geom_torsion_publ_flag
O1 S1 N1 C10 . . . . 64.66(10) ?
O2 S1 N1 C10 . . . . -168.53(9) ?
C1 S1 N1 C10 . . . . -53.90(10) ?
O1 S1 C1 C6 . . . . -8.55(11) ?
O2 S1 C1 C6 . . . . -139.44(9) ?
N1 S1 C1 C6 . . . . 109.28(9) ?
O1 S1 C1 C2 . . . . 164.73(8) ?
O2 S1 C1 C2 . . . . 33.84(10) ?
N1 S1 C1 C2 . . . . -77.44(9) ?
C6 C1 C2 C3 . . . . 2.50(16) ?
S1 C1 C2 C3 . . . . -170.82(9) ?
C6 C1 C2 C7 . . . . -173.24(10) ?
S1 C1 C2 C7 . . . . 13.44(14) ?
C1 C2 C3 C4 . . . . -0.85(17) ?
C7 C2 C3 C4 . . . . 175.18(11) ?
C2 C3 C4 C5 . . . . -1.03(19) ?
C3 C4 C5 C6 . . . . 1.33(19) ?
C4 C5 C6 C1 . . . . 0.28(17) ?
C4 C5 C6 C9 . . . . -179.79(12) ?
C2 C1 C6 C5 . . . . -2.19(16) ?
S1 C1 C6 C5 . . . . 170.84(9) ?
C2 C1 C6 C9 . . . . 177.89(11) ?
S1 C1 C6 C9 . . . . -9.08(16) ?
C8 O4 C7 O3 . . . . -0.53(17) ?
C8 O4 C7 C2 . . . . -176.61(10) ?
C3 C2 C7 O3 . . . . -127.73(13) ?
C1 C2 C7 O3 . . . . 48.12(17) ?
C3 C2 C7 O4 . . . . 48.31(14) ?
C1 C2 C7 O4 . . . . -135.84(11) ?
S1 N1 C10 O5 . . . . -7.42(16) ?
S1 N1 C10 N2 . . . . 173.18(8) ?
C11 N2 C10 O5 . . . . -177.04(11) ?
C11 N2 C10 N1 . . . . 2.38(16) ?
C13 N5 C11 N3 . . . . -0.51(15) ?
C13 N5 C11 N2 . . . . 179.32(9) ?
C12 N3 C11 N5 . . . . 0.02(15) ?
C12 N3 C11 N2 . . . . -179.81(9) ?
C10 N2 C11 N5 . . . . -8.96(17) ?
C10 N2 C11 N3 . . . . 170.89(10) ?
C13 N4 C12 N3 . . . . -0.72(15) ?
C13 N4 C12 O6 . . . . 179.68(9) ?
C11 N3 C12 N4 . . . . 0.66(15) ?
C11 N3 C12 O6 . . . . -179.72(9) ?
C16 O6 C12 N4 . . . . 3.04(14) ?
C16 O6 C12 N3 . . . . -176.62(9) ?
C15 N6 C13 N5 . . . . -177.58(10) ?
C14 N6 C13 N5 . . . . -4.83(14) ?
C15 N6 C13 N4 . . . . 1.92(15) ?
C14 N6 C13 N4 . . . . 174.67(9) ?
C11 N5 C13 N6 . . . . 179.90(9) ?
C11 N5 C13 N4 . . . . 0.43(14) ?
C12 N4 C13 N6 . . . . -179.33(9) ?
C12 N4 C13 N5 . . . . 0.12(14) ?
C12 O6 C16 C17 . . . . 176.05(10) ?
O6 C16 C17 F3 . . . . -63.38(13) ?
O6 C16 C17 F2 . . . . 59.68(14) ?
O6 C16 C17 F1 . . . . 177.50(10) ?

loop_
_cod_related_entry_id
_cod_related_entry_database
_cod_related_entry_code
1 ChemSpider 83452
